data_7048745
loop_
_publ_author_name
'Guan, Dexin'
'Godard, Cyril'
'Polas, Stacey M.'
'Tooze, Robert P.'
'Whitwood, Adrian C.'
'Duckett, Simon B.'

_publ_section_title
;
 Using para hydrogen induced polarization to study steps in the
 hydroformylation reaction.
;
_journal_issue 8
_journal_name_full 'Dalton transactions (Cambridge, England : 2003)'
_journal_page_first 2664
_journal_page_last 2675
_journal_paper_doi 10.1039/c8dt04723e
_journal_volume 48
_journal_year 2019
_chemical_formula_moiety 'C55 H46 Ir O P3, C7 H8'
_chemical_formula_sum 'C62 H54 Ir O P3'
_chemical_formula_weight 1100.16
_space_group_crystal_system orthorhombic
_space_group_IT_number 19
_space_group_name_Hall 'P 2ac 2ab'
_space_group_name_H-M_alt 'P 21 21 21'
_symmetry_space_group_name_Hall 'P 2ac 2ab'
_symmetry_space_group_name_H-M 'P 21 21 21'
_atom_sites_solution_hydrogens mixed
_atom_sites_solution_primary dual
_audit_creation_date 2018-12-21
_audit_creation_method
;
Olex2 1.2
(compiled 2018.05.29 svn.r3508 for OlexSys, GUI svn.r5506)
;
_audit_update_record
;
2019-01-15 deposited with the CCDC.
2019-01-24 downloaded from the CCDC.
;
_cell_angle_alpha 90
_cell_angle_beta 90
_cell_angle_gamma 90
_cell_formula_units_Z 4
_cell_length_a 13.22571(13)
_cell_length_b 18.46616(17)
_cell_length_c 20.7044(2)
_cell_measurement_reflns_used 39274
_cell_measurement_temperature 115
_cell_measurement_theta_max 31.5440
_cell_measurement_theta_min 2.1270
_cell_volume 5056.60(8)
_computing_cell_refinement 'Bruker SMART'
_computing_data_collection 'Bruker SMART'
_computing_data_reduction 'Bruker SAINT'
_computing_molecular_graphics 'Olex2 (Dolomanov et al., 2009)'
_computing_publication_material 'Olex2 (Dolomanov et al., 2009)'
_computing_structure_refinement 'ShelXL (Sheldrick, 2015)'
_computing_structure_solution 'ShelXT (Sheldrick, 2015)'
_diffrn_ambient_temperature 115
_diffrn_detector 'CCD plate'
_diffrn_measured_fraction_theta_full 0.999
_diffrn_measured_fraction_theta_max 0.999
_diffrn_measurement_details
;
List of Runs (angles in degrees, time in seconds):

  # Type    Start    End  Width  t~exp~   \w     \q     \k     \f   Frames
#--------------------------------------------------------------------------
  1  \w      2.19 182.15   0.30    4.99    --   28.00  73.91 -25.81  600
  2  \w      2.19 132.66   0.30    4.99    --   28.00  73.91  64.19  435
  3  \w      2.19  71.18   0.30    4.99    --   28.00  73.91 154.19  230
;
_diffrn_measurement_device 'three-circle diffractometer'
_diffrn_measurement_device_type 'Bruker SMART Apex'
_diffrn_measurement_method 'phi and omega scans'
_diffrn_orient_matrix_UB_11 -0.0106150000
_diffrn_orient_matrix_UB_12 0.0374710000
_diffrn_orient_matrix_UB_13 -0.0032894000
_diffrn_orient_matrix_UB_21 0.0156598000
_diffrn_orient_matrix_UB_22 -0.0013399000
_diffrn_orient_matrix_UB_23 -0.0327325000
_diffrn_orient_matrix_UB_31 -0.0501920000
_diffrn_orient_matrix_UB_32 -0.0083586000
_diffrn_orient_matrix_UB_33 -0.0095269000
_diffrn_radiation_monochromator graphite
_diffrn_radiation_probe x-ray
_diffrn_radiation_type MoK\a
_diffrn_radiation_wavelength 0.71073
_diffrn_reflns_av_R_equivalents 0.0124
_diffrn_reflns_av_unetI/netI 0.0130
_diffrn_reflns_Laue_measured_fraction_full 0.999
_diffrn_reflns_Laue_measured_fraction_max 0.999
_diffrn_reflns_limit_h_max 18
_diffrn_reflns_limit_h_min -17
_diffrn_reflns_limit_k_max 25
_diffrn_reflns_limit_k_min -25
_diffrn_reflns_limit_l_max 28
_diffrn_reflns_limit_l_min -21
_diffrn_reflns_number 40071
_diffrn_reflns_point_group_measured_fraction_full 1.000
_diffrn_reflns_point_group_measured_fraction_max 0.995
_diffrn_reflns_theta_full 25.242
_diffrn_reflns_theta_max 30.034
_diffrn_reflns_theta_min 1.827
_diffrn_source 'fine-focus sealed X-ray tube'
_exptl_absorpt_coefficient_mu 2.777
_exptl_absorpt_correction_T_max 0.49
_exptl_absorpt_correction_T_min 0.381
_exptl_absorpt_correction_type multi-scan
_exptl_absorpt_process_details 'SADABS v2.03 (Sheldrick)'
_exptl_crystal_colour 'clear colourless'
_exptl_crystal_colour_lustre clear
_exptl_crystal_colour_primary colourless
_exptl_crystal_density_diffrn 1.445
_exptl_crystal_description block
_exptl_crystal_F_000 2224
_exptl_crystal_recrystallization_method 'Evaporation of toluene'
_exptl_crystal_size_max 0.34
_exptl_crystal_size_mid 0.26
_exptl_crystal_size_min 0.26
_refine_diff_density_max 0.713
_refine_diff_density_min -0.349
_refine_diff_density_rms 0.055
_refine_ls_abs_structure_details
;
 Flack x determined using 6488 quotients [(I+)-(I-)]/[(I+)+(I-)]
 (Parsons, Flack and Wagner, Acta Cryst. B69 (2013) 249-259).
;
_refine_ls_abs_structure_Flack -0.0196(12)
_refine_ls_extinction_method none
_refine_ls_goodness_of_fit_ref 1.041
_refine_ls_hydrogen_treatment mixed
_refine_ls_matrix_type full
_refine_ls_number_parameters 608
_refine_ls_number_reflns 14716
_refine_ls_number_restraints 0
_refine_ls_restrained_S_all 1.041
_refine_ls_R_factor_all 0.0155
_refine_ls_R_factor_gt 0.0152
_refine_ls_shift/su_max 0.002
_refine_ls_shift/su_mean 0.000
_refine_ls_structure_factor_coef Fsqd
_refine_ls_weighting_details 'w=1/[\s^2^(Fo^2^)+(0.0202P)^2^+2.0539P] where P=(Fo^2^+2Fc^2^)/3'
_refine_ls_weighting_scheme calc
_refine_ls_wR_factor_gt 0.0366
_refine_ls_wR_factor_ref 0.0367
_reflns_Friedel_coverage 0.824
_reflns_Friedel_fraction_full 1.000
_reflns_Friedel_fraction_max 0.990
_reflns_number_gt 14579
_reflns_number_total 14716
_reflns_threshold_expression 'I > 2\s(I)'
_cod_data_source_file c8dt04723e2.cif
_cod_data_source_block sbd0306
_cod_depositor_comments 'Adding full bibliography for 7048745--7048747.cif.'
_cod_original_cell_volume 5056.61(8)
_cod_database_code 7048745
_shelx_shelxl_version_number 2018/3
_chemical_oxdiff_formula 'C64 H54 Ir1 O1 P3'
_shelx_space_group_comment
;
The symmetry employed for this shelxl refinement is uniquely defined
by the following loop, which should always be used as a source of
symmetry information in preference to the above space-group names.
They are only intended as comments.
;
_shelx_estimated_absorpt_t_max 0.532
_shelx_estimated_absorpt_t_min 0.452
_reflns_odcompleteness_completeness 99.85
_reflns_odcompleteness_iscentric 1
_reflns_odcompleteness_theta 29.97
_olex2_refinement_description
;
1. Fixed Uiso
 At 1.2 times of:
  All C(H) groups
 At 1.5 times of:
  All C(H,H,H) groups
2. Uiso/Uaniso restraints and constraints
Uanis(C61B) = Uanis(C58B)
Uanis(C60A) = Uanis(C57A)
Uanis(C58A) = Uanis(C61A)
Uanis(C57B) = Uanis(C60B)
Uanis(C59A) = Uanis(C56A)
Uanis(C56B) = Uanis(C59B)
Uanis(C62B) = Uanis(C62A)
3. Others
 Sof(C56B)=Sof(C57B)=Sof(H57B)=Sof(C58B)=Sof(H58B)=Sof(C59B)=Sof(H59B)=
 Sof(C60B)=Sof(H60B)=Sof(C61B)=Sof(H61B)=Sof(C62B)=Sof(H62A)=Sof(H62B)=
 Sof(H62C)=1-FVAR(1)
 Sof(C58A)=Sof(H58A)=Sof(C59A)=Sof(H59A)=Sof(C60A)=Sof(H60A)=Sof(C61A)=
 Sof(H61A)=Sof(C56A)=Sof(C57A)=Sof(H57A)=Sof(C62A)=Sof(H62D)=Sof(H62E)=
 Sof(H62F)=FVAR(1)
4.a Aromatic/amide H refined with riding coordinates:
 C3(H3), C4(H4), C5(H5), C6(H6), C7(H7), C9(H9), C10(H10), C11(H11), C12(H12),
 C13(H13), C15(H15), C16(H16), C17(H17), C18(H18), C19(H19), C21(H21), C22(H22),
  C23(H23), C24(H24), C25(H25), C27(H27), C28(H28), C29(H29), C30(H30),
 C31(H31), C33(H33), C34(H34), C35(H35), C36(H36), C37(H37), C39(H39), C40(H40),
  C41(H41), C42(H42), C43(H43), C45(H45), C46(H46), C47(H47), C48(H48),
 C49(H49), C51(H51), C52(H52), C53(H53), C54(H54), C55(H55), C57B(H57B),
 C58B(H58B), C59B(H59B), C60B(H60B), C61B(H61B), C58A(H58A), C59A(H59A),
 C60A(H60A), C61A(H61A), C57A(H57A)
4.b Fitted hexagon refined as free rotating group:
 C56B(C57B,C58B,C59B,C60B,C61B), C58A(C59A,C60A,C61A,C56A,C57A)
4.c Idealised Me refined as rotating group:
 C62A(H62D,H62E,H62F), C62B(H62A,H62B,H62C)
;
_olex2_exptl_crystal_mounting_method 'oil on glass fibre'
_olex2_submission_special_instructions 'No special instructions were received'
_oxdiff_exptl_absorpt_empirical_details 'SADABS v2.03 (Sheldrick)'

loop_
_space_group_symop_operation_xyz
'x, y, z'
'-x+1/2, -y, z+1/2'
'-x, y+1/2, -z+1/2'
'x+1/2, -y+1/2, -z'

loop_
_atom_site_label
_atom_site_type_symbol
_atom_site_fract_x
_atom_site_fract_y
_atom_site_fract_z
_atom_site_U_iso_or_equiv
_atom_site_adp_type
_atom_site_occupancy
_atom_site_site_symmetry_order
_atom_site_calc_flag
_atom_site_refinement_flags_posn
_atom_site_refinement_flags_occupancy
_atom_site_disorder_assembly
_atom_site_disorder_group
C1 C 0.26132(17) 0.48186(13) 0.67471(11) 0.0188(4) Uani 1 1 d . . . .
C2 C 0.05425(15) 0.49326(13) 0.53203(10) 0.0162(4) Uani 1 1 d . . . .
C3 C 0.0713(2) 0.41943(13) 0.53300(14) 0.0243(5) Uani 1 1 d . . . .
H3 H 0.135927 0.401612 0.545237 0.029 Uiso 1 1 calc R . . .
C4 C -0.0047(2) 0.37083(15) 0.51633(16) 0.0315(6) Uani 1 1 d . . . .
H4 H 0.008448 0.320254 0.517020 0.038 Uiso 1 1 calc R . . .
C5 C -0.0994(2) 0.39600(16) 0.49874(14) 0.0284(6) Uani 1 1 d . . . .
H5 H -0.151137 0.362933 0.486761 0.034 Uiso 1 1 calc R . . .
C6 C -0.11806(19) 0.46986(16) 0.49876(13) 0.0252(5) Uani 1 1 d . . . .
H6 H -0.183141 0.487422 0.487279 0.030 Uiso 1 1 calc R . . .
C7 C -0.04228(18) 0.51824(14) 0.51544(11) 0.0210(5) Uani 1 1 d . . . .
H7 H -0.055951 0.568747 0.515616 0.025 Uiso 1 1 calc R . . .
C8 C 0.08427(17) 0.61799(12) 0.60384(11) 0.0161(4) Uani 1 1 d . . . .
C9 C 0.05121(19) 0.59104(14) 0.66362(12) 0.0223(5) Uani 1 1 d . . . .
H9 H 0.067066 0.542731 0.675728 0.027 Uiso 1 1 calc R . . .
C10 C -0.0045(2) 0.63447(17) 0.70512(14) 0.0277(6) Uani 1 1 d . . . .
H10 H -0.027174 0.615559 0.745246 0.033 Uiso 1 1 calc R . . .
C11 C -0.0271(2) 0.70513(16) 0.68844(15) 0.0300(6) Uani 1 1 d . . . .
H11 H -0.064334 0.734921 0.717308 0.036 Uiso 1 1 calc R . . .
C12 C 0.0045(2) 0.73220(15) 0.62986(15) 0.0293(6) Uani 1 1 d . . . .
H12 H -0.011254 0.780736 0.618447 0.035 Uiso 1 1 calc R . . .
C13 C 0.05953(18) 0.68901(13) 0.58702(14) 0.0225(5) Uani 1 1 d . . . .
H13 H 0.080092 0.707979 0.546438 0.027 Uiso 1 1 calc R . . .
C14 C 0.17600(17) 0.60583(12) 0.47748(11) 0.0171(4) Uani 1 1 d . . . .
C15 C 0.2401(2) 0.66601(14) 0.47872(13) 0.0233(5) Uani 1 1 d . . . .
H15 H 0.265670 0.683056 0.518804 0.028 Uiso 1 1 calc R . . .
C16 C 0.2665(2) 0.70101(16) 0.42200(15) 0.0339(7) Uani 1 1 d . . . .
H16 H 0.309174 0.742365 0.423405 0.041 Uiso 1 1 calc R . . .
C17 C 0.2309(3) 0.6758(2) 0.36325(16) 0.0417(8) Uani 1 1 d . . . .
H17 H 0.249830 0.699469 0.324341 0.050 Uiso 1 1 calc R . . .
C18 C 0.1678(2) 0.61636(19) 0.36127(14) 0.0357(7) Uani 1 1 d . . . .
H18 H 0.143770 0.599039 0.320886 0.043 Uiso 1 1 calc R . . .
C19 C 0.13911(19) 0.58156(15) 0.41801(12) 0.0239(5) Uani 1 1 d . . . .
H19 H 0.094456 0.541310 0.416328 0.029 Uiso 1 1 calc R . . .
C20 C 0.38206(18) 0.68662(13) 0.63904(11) 0.0169(4) Uani 1 1 d . . . .
C21 C 0.29065(19) 0.69894(14) 0.67106(13) 0.0231(5) Uani 1 1 d . . . .
H21 H 0.252844 0.658993 0.686963 0.028 Uiso 1 1 calc R . . .
C22 C 0.2543(2) 0.76883(15) 0.67996(15) 0.0279(6) Uani 1 1 d . . . .
H22 H 0.193097 0.776520 0.702941 0.034 Uiso 1 1 calc R . . .
C23 C 0.3074(2) 0.82726(13) 0.65536(14) 0.0290(5) Uani 1 1 d . . . .
H23 H 0.281938 0.875001 0.660695 0.035 Uiso 1 1 calc R . . .
C24 C 0.3975(2) 0.81595(14) 0.62294(14) 0.0262(5) Uani 1 1 d . . . .
H24 H 0.433562 0.856053 0.605718 0.031 Uiso 1 1 calc R . . .
C25 C 0.4359(2) 0.74608(13) 0.61537(12) 0.0207(5) Uani 1 1 d . . . .
H25 H 0.498797 0.738920 0.594104 0.025 Uiso 1 1 calc R . . .
C26 C 0.54197(17) 0.60488(11) 0.58525(12) 0.0166(4) Uani 1 1 d . . . .
C27 C 0.63680(19) 0.60209(14) 0.61479(13) 0.0219(5) Uani 1 1 d . . . .
H27 H 0.641128 0.593286 0.659910 0.026 Uiso 1 1 calc R . . .
C28 C 0.7246(2) 0.61191(15) 0.57949(15) 0.0285(6) Uani 1 1 d . . . .
H28 H 0.788525 0.608483 0.600186 0.034 Uiso 1 1 calc R . . .
C29 C 0.7193(2) 0.62679(15) 0.51378(14) 0.0273(6) Uani 1 1 d . . . .
H29 H 0.779438 0.634781 0.489732 0.033 Uiso 1 1 calc R . . .
C30 C 0.6259(2) 0.62993(14) 0.48341(13) 0.0234(5) Uani 1 1 d . . . .
H30 H 0.622214 0.639712 0.438429 0.028 Uiso 1 1 calc R . . .
C31 C 0.53753(19) 0.61878(13) 0.51865(12) 0.0201(4) Uani 1 1 d . . . .
H31 H 0.473859 0.620601 0.497480 0.024 Uiso 1 1 calc R . . .
C32 C 0.47106(18) 0.57171(13) 0.71093(11) 0.0182(4) Uani 1 1 d . . . .
C33 C 0.4867(2) 0.62360(16) 0.75862(13) 0.0286(6) Uani 1 1 d . . . .
H33 H 0.469097 0.672687 0.750779 0.034 Uiso 1 1 calc R . . .
C34 C 0.5283(3) 0.6037(2) 0.81791(15) 0.0394(7) Uani 1 1 d . . . .
H34 H 0.538029 0.639118 0.850576 0.047 Uiso 1 1 calc R . . .
C35 C 0.5554(3) 0.5326(2) 0.82935(14) 0.0386(7) Uani 1 1 d . . . .
H35 H 0.584197 0.519362 0.869704 0.046 Uiso 1 1 calc R . . .
C36 C 0.5408(2) 0.48077(18) 0.78223(14) 0.0322(6) Uani 1 1 d . . . .
H36 H 0.560067 0.431977 0.790015 0.039 Uiso 1 1 calc R . . .
C37 C 0.49801(18) 0.50002(14) 0.72339(11) 0.0234(5) Uani 1 1 d . . . .
H37 H 0.486972 0.464034 0.691363 0.028 Uiso 1 1 calc R . . .
C38 C 0.48930(18) 0.36751(12) 0.57458(11) 0.0170(4) Uani 1 1 d . . . .
C39 C 0.5658(2) 0.41858(13) 0.56937(13) 0.0225(5) Uani 1 1 d . . . .
H39 H 0.549730 0.466359 0.555810 0.027 Uiso 1 1 calc R . . .
C40 C 0.66554(19) 0.40103(15) 0.58365(15) 0.0279(6) Uani 1 1 d . . . .
H40 H 0.717028 0.436628 0.579724 0.034 Uiso 1 1 calc R . . .
C41 C 0.6898(2) 0.33130(15) 0.60368(13) 0.0293(5) Uani 1 1 d . . . .
H41 H 0.757697 0.319410 0.614295 0.035 Uiso 1 1 calc R . . .
C42 C 0.6150(2) 0.27935(15) 0.60812(14) 0.0293(6) Uani 1 1 d . . . .
H42 H 0.631501 0.231400 0.620939 0.035 Uiso 1 1 calc R . . .
C43 C 0.51530(19) 0.29735(13) 0.59378(15) 0.0241(5) Uani 1 1 d . . . .
H43 H 0.464147 0.261430 0.597083 0.029 Uiso 1 1 calc R . . .
C44 C 0.28914(16) 0.31862(11) 0.58960(12) 0.0173(4) Uani 1 1 d . . . .
C45 C 0.2938(2) 0.30550(13) 0.65633(12) 0.0241(5) Uani 1 1 d . . . .
H45 H 0.331622 0.336986 0.683386 0.029 Uiso 1 1 calc R . . .
C46 C 0.2431(3) 0.24652(15) 0.68309(15) 0.0313(6) Uani 1 1 d . . . .
H46 H 0.247748 0.237316 0.728135 0.038 Uiso 1 1 calc R . . .
C47 C 0.1855(3) 0.20102(14) 0.64397(14) 0.0325(6) Uani 1 1 d . . . .
H47 H 0.150272 0.161237 0.662370 0.039 Uiso 1 1 calc R . . .
C48 C 0.1800(2) 0.21389(13) 0.57857(14) 0.0266(5) Uani 1 1 d . . . .
H48 H 0.140448 0.183040 0.551904 0.032 Uiso 1 1 calc R . . .
C49 C 0.23203(19) 0.27195(13) 0.55128(13) 0.0204(4) Uani 1 1 d . . . .
H49 H 0.228544 0.279817 0.505994 0.025 Uiso 1 1 calc R . . .
C50 C 0.35132(18) 0.37964(13) 0.46976(11) 0.0172(4) Uani 1 1 d . . . .
C51 C 0.4073(2) 0.32396(15) 0.44088(13) 0.0247(5) Uani 1 1 d . . . .
H51 H 0.452036 0.295698 0.466415 0.030 Uiso 1 1 calc R . . .
C52 C 0.3980(2) 0.30966(17) 0.37527(14) 0.0298(6) Uani 1 1 d . . . .
H52 H 0.436091 0.271629 0.356236 0.036 Uiso 1 1 calc R . . .
C53 C 0.3333(2) 0.35071(17) 0.33758(13) 0.0299(6) Uani 1 1 d . . . .
H53 H 0.327095 0.341034 0.292686 0.036 Uiso 1 1 calc R . . .
C54 C 0.2777(2) 0.40591(17) 0.36553(13) 0.0302(6) Uani 1 1 d . . . .
H54 H 0.232742 0.433902 0.339865 0.036 Uiso 1 1 calc R . . .
C55 C 0.2874(2) 0.42046(14) 0.43117(12) 0.0228(5) Uani 1 1 d . . . .
H55 H 0.249722 0.458941 0.449814 0.027 Uiso 1 1 calc R . . .
Ir01 Ir 0.30788(2) 0.50929(2) 0.59180(2) 0.01234(2) Uani 1 1 d . . . .
H H 0.350(3) 0.531(2) 0.5275(17) 0.040(10) Uiso 1 1 d . . . .
O1 O 0.23560(16) 0.46612(12) 0.72603(9) 0.0312(4) Uani 1 1 d . . . .
P1 P 0.15773(4) 0.55577(3) 0.55267(3) 0.01364(10) Uani 1 1 d . . . .
P2 P 0.42337(4) 0.59220(3) 0.62994(3) 0.01391(10) Uani 1 1 d . . . .
P3 P 0.35864(4) 0.39670(3) 0.55713(3) 0.01422(10) Uani 1 1 d . . . .
C56B C 0.5653(6) 0.5215(4) 0.3220(3) 0.056(2) Uani 0.382(6) 1 d . P A 2
C57B C 0.6554(5) 0.5101(4) 0.2890(4) 0.049(2) Uani 0.382(6) 1 d G P A 2
H57B H 0.707437 0.481826 0.307991 0.058 Uiso 0.382(6) 1 calc R P A 2
C58B C 0.6693(4) 0.5402(4) 0.2281(3) 0.0462(19) Uani 0.382(6) 1 d G P A 2
H58B H 0.730886 0.532473 0.205480 0.055 Uiso 0.382(6) 1 calc R P A 2
C59B C 0.5932(5) 0.5817(4) 0.2002(3) 0.056(2) Uani 0.382(6) 1 d G P A 2
H59B H 0.602678 0.602228 0.158626 0.067 Uiso 0.382(6) 1 calc R P A 2
C60B C 0.5031(4) 0.5930(4) 0.2333(3) 0.049(2) Uani 0.382(6) 1 d G P A 2
H60B H 0.451018 0.621337 0.214280 0.058 Uiso 0.382(6) 1 calc R P A 2
C61B C 0.4891(4) 0.5629(4) 0.2942(3) 0.0462(19) Uani 0.382(6) 1 d G P A 2
H61B H 0.427567 0.570690 0.316791 0.055 Uiso 0.382(6) 1 calc R P A 2
C58A C 0.4976(4) 0.5219(3) 0.3645(2) 0.070(2) Uani 0.618(6) 1 d . P A 1
H58A H 0.448203 0.517932 0.397580 0.084 Uiso 0.618(6) 1 calc R P A 1
C59A C 0.5903(5) 0.4873(3) 0.3711(2) 0.065(2) Uani 0.618(6) 1 d G P A 1
H59A H 0.604289 0.459600 0.408777 0.078 Uiso 0.618(6) 1 calc R P A 1
C60A C 0.6627(3) 0.4931(3) 0.3227(3) 0.0718(19) Uani 0.618(6) 1 d G P A 1
H60A H 0.726031 0.469385 0.327234 0.086 Uiso 0.618(6) 1 calc R P A 1
C61A C 0.6423(4) 0.5335(3) 0.2676(2) 0.070(2) Uani 0.618(6) 1 d G P A 1
H61A H 0.691688 0.537502 0.234492 0.084 Uiso 0.618(6) 1 calc R P A 1
C56A C 0.5495(5) 0.5682(2) 0.2609(2) 0.065(2) Uani 0.618(6) 1 d G P A 1
C57A C 0.4772(3) 0.5624(3) 0.3094(3) 0.0718(19) Uani 0.618(6) 1 d G P A 1
H57A H 0.413860 0.586051 0.304837 0.086 Uiso 0.618(6) 1 calc R P A 1
C62A C 0.5382(10) 0.6118(5) 0.1994(4) 0.092(3) Uani 0.618(6) 1 d . P A 1
H62D H 0.557038 0.662328 0.207655 0.138 Uiso 0.618(6) 1 calc GR P A 1
H62E H 0.467864 0.609724 0.184667 0.138 Uiso 0.618(6) 1 calc GR P A 1
H62F H 0.582525 0.591704 0.165921 0.138 Uiso 0.618(6) 1 calc GR P A 1
C62B C 0.5485(17) 0.4867(10) 0.3861(8) 0.092(3) Uani 0.382(6) 1 d . P A 2
H62A H 0.526825 0.436470 0.379748 0.138 Uiso 0.382(6) 1 calc GR P A 2
H62B H 0.496131 0.513294 0.409668 0.138 Uiso 0.382(6) 1 calc GR P A 2
H62C H 0.611634 0.487501 0.410859 0.138 Uiso 0.382(6) 1 calc GR P A 2

loop_
_atom_site_aniso_label
_atom_site_aniso_U_11
_atom_site_aniso_U_22
_atom_site_aniso_U_33
_atom_site_aniso_U_23
_atom_site_aniso_U_13
_atom_site_aniso_U_12
C1 0.0155(9) 0.0201(11) 0.0208(10) -0.0003(8) -0.0002(8) 0.0005(8)
C2 0.0150(9) 0.0183(10) 0.0152(9) -0.0007(8) 0.0014(7) -0.0013(8)
C3 0.0185(11) 0.0188(11) 0.0356(14) -0.0019(10) -0.0013(10) 0.0001(9)
C4 0.0243(13) 0.0210(12) 0.0491(18) -0.0053(12) 0.0019(12) -0.0056(10)
C5 0.0203(12) 0.0313(14) 0.0335(14) -0.0091(11) 0.0028(10) -0.0084(10)
C6 0.0167(11) 0.0347(14) 0.0240(12) -0.0027(10) -0.0003(9) -0.0019(10)
C7 0.0175(10) 0.0229(12) 0.0226(11) 0.0011(9) -0.0004(8) -0.0002(9)
C8 0.0143(10) 0.0162(9) 0.0177(11) -0.0021(8) -0.0003(8) -0.0008(8)
C9 0.0219(12) 0.0234(12) 0.0218(11) -0.0003(9) 0.0030(9) 0.0023(9)
C10 0.0217(12) 0.0388(15) 0.0228(12) -0.0057(11) 0.0061(10) 0.0004(11)
C11 0.0207(12) 0.0326(14) 0.0365(15) -0.0135(12) 0.0066(11) 0.0037(10)
C12 0.0242(13) 0.0199(12) 0.0438(16) -0.0055(11) 0.0049(11) 0.0065(10)
C13 0.0211(11) 0.0194(10) 0.0271(12) -0.0001(10) 0.0029(10) 0.0038(8)
C14 0.0160(11) 0.0164(10) 0.0190(10) 0.0044(8) 0.0025(8) 0.0031(8)
C15 0.0230(12) 0.0188(11) 0.0281(13) 0.0043(9) 0.0044(10) -0.0001(9)
C16 0.0341(14) 0.0265(13) 0.0412(17) 0.0130(11) 0.0136(12) 0.0009(11)
C17 0.049(2) 0.0466(19) 0.0291(15) 0.0194(14) 0.0139(14) 0.0047(15)
C18 0.0398(18) 0.0493(18) 0.0180(12) 0.0067(12) 0.0022(11) 0.0053(13)
C19 0.0220(12) 0.0306(12) 0.0191(12) 0.0030(9) 0.0001(9) 0.0039(9)
C20 0.0170(11) 0.0157(10) 0.0180(10) -0.0030(8) -0.0028(8) -0.0004(8)
C21 0.0198(13) 0.0207(11) 0.0288(12) -0.0066(9) 0.0021(10) -0.0018(9)
C22 0.0198(12) 0.0262(13) 0.0378(15) -0.0142(11) 0.0001(10) 0.0037(10)
C23 0.0297(13) 0.0189(11) 0.0384(14) -0.0095(9) -0.0109(13) 0.0060(12)
C24 0.0321(14) 0.0146(11) 0.0319(14) -0.0018(9) -0.0043(11) -0.0007(9)
C25 0.0220(12) 0.0168(10) 0.0232(11) -0.0015(8) 0.0007(9) -0.0006(9)
C26 0.0175(10) 0.0123(9) 0.0200(11) -0.0002(8) 0.0024(9) -0.0003(7)
C27 0.0178(11) 0.0227(12) 0.0252(11) 0.0023(9) 0.0005(9) -0.0005(9)
C28 0.0169(11) 0.0293(13) 0.0393(16) 0.0050(11) 0.0002(10) 0.0001(9)
C29 0.0206(12) 0.0255(12) 0.0359(14) 0.0043(10) 0.0111(10) 0.0007(9)
C30 0.0242(12) 0.0220(12) 0.0241(12) 0.0022(9) 0.0068(10) 0.0005(9)
C31 0.0210(11) 0.0191(11) 0.0202(11) 0.0014(8) 0.0029(9) -0.0006(9)
C32 0.0167(10) 0.0223(11) 0.0157(10) -0.0001(8) 0.0001(8) -0.0029(8)
C33 0.0330(14) 0.0303(14) 0.0224(12) -0.0051(10) -0.0062(10) 0.0005(11)
C34 0.0480(19) 0.0482(19) 0.0218(13) -0.0068(13) -0.0106(13) -0.0004(15)
C35 0.0393(17) 0.057(2) 0.0200(12) 0.0083(12) -0.0091(11) -0.0019(14)
C36 0.0322(13) 0.0334(15) 0.0312(14) 0.0121(12) -0.0068(11) -0.0013(12)
C37 0.0251(11) 0.0246(13) 0.0204(10) 0.0033(9) -0.0021(8) -0.0005(9)
C38 0.0170(10) 0.0150(10) 0.0191(10) -0.0010(7) 0.0008(8) 0.0022(8)
C39 0.0195(12) 0.0171(11) 0.0309(12) -0.0013(9) 0.0049(9) 0.0025(9)
C40 0.0166(11) 0.0264(12) 0.0408(16) -0.0054(11) 0.0043(10) 0.0007(8)
C41 0.0179(11) 0.0334(13) 0.0367(14) -0.0026(10) -0.0018(11) 0.0057(11)
C42 0.0262(13) 0.0245(12) 0.0374(16) 0.0040(10) -0.0020(11) 0.0093(10)
C43 0.0220(11) 0.0187(10) 0.0317(12) 0.0029(11) -0.0007(11) 0.0016(8)
C44 0.0187(10) 0.0133(8) 0.0200(10) 0.0001(8) 0.0027(9) 0.0016(7)
C45 0.0319(15) 0.0197(11) 0.0208(11) -0.0011(8) 0.0040(10) -0.0029(10)
C46 0.0470(18) 0.0218(12) 0.0250(13) 0.0022(10) 0.0112(12) -0.0034(12)
C47 0.0372(16) 0.0204(11) 0.0400(15) 0.0002(10) 0.0184(14) -0.0068(12)
C48 0.0236(13) 0.0181(10) 0.0381(15) -0.0055(9) 0.0042(11) -0.0052(9)
C49 0.0199(11) 0.0157(10) 0.0256(12) -0.0022(9) 0.0001(9) 0.0007(8)
C50 0.0182(10) 0.0173(10) 0.0160(10) -0.0030(8) 0.0022(8) -0.0010(8)
C51 0.0267(13) 0.0240(12) 0.0234(12) -0.0047(10) 0.0004(10) 0.0053(10)
C52 0.0332(15) 0.0322(14) 0.0241(13) -0.0107(11) 0.0046(11) 0.0031(11)
C53 0.0348(16) 0.0387(15) 0.0164(11) -0.0064(10) 0.0026(10) -0.0050(11)
C54 0.0363(15) 0.0348(15) 0.0196(12) -0.0004(10) -0.0054(10) 0.0023(11)
C55 0.0274(14) 0.0224(11) 0.0186(10) -0.0026(8) 0.0005(9) 0.0045(9)
Ir01 0.01241(3) 0.01125(3) 0.01335(3) -0.00047(3) 0.00061(3) 0.00015(3)
O1 0.0322(10) 0.0411(11) 0.0203(9) 0.0075(8) 0.0066(8) -0.0014(9)
P1 0.0132(2) 0.0123(2) 0.0154(2) 0.00025(19) 0.00034(19) 0.00061(18)
P2 0.0144(2) 0.0126(2) 0.0147(2) -0.00079(18) 0.0005(2) -0.00082(19)
P3 0.0154(3) 0.0121(2) 0.0152(3) -0.00090(19) 0.0007(2) 0.00098(19)
C56B 0.064(5) 0.050(5) 0.054(4) -0.010(4) 0.008(4) -0.026(4)
C57B 0.039(4) 0.055(5) 0.052(5) -0.007(4) 0.000(3) -0.020(3)
C58B 0.024(3) 0.048(4) 0.067(5) -0.009(3) 0.010(3) -0.015(3)
C59B 0.064(5) 0.050(5) 0.054(4) -0.010(4) 0.008(4) -0.026(4)
C60B 0.039(4) 0.055(5) 0.052(5) -0.007(4) 0.000(3) -0.020(3)
C61B 0.024(3) 0.048(4) 0.067(5) -0.009(3) 0.010(3) -0.015(3)
C58A 0.091(4) 0.056(3) 0.064(4) -0.027(3) 0.027(3) -0.045(3)
C59A 0.114(5) 0.030(2) 0.052(3) -0.003(2) -0.039(3) -0.019(3)
C60A 0.063(3) 0.039(3) 0.114(5) -0.027(3) -0.035(4) -0.004(2)
C61A 0.091(4) 0.056(3) 0.064(4) -0.027(3) 0.027(3) -0.045(3)
C56A 0.114(5) 0.030(2) 0.052(3) -0.003(2) -0.039(3) -0.019(3)
C57A 0.063(3) 0.039(3) 0.114(5) -0.027(3) -0.035(4) -0.004(2)
C62A 0.154(10) 0.058(5) 0.064(5) -0.005(4) 0.009(6) -0.034(6)
C62B 0.154(10) 0.058(5) 0.064(5) -0.005(4) 0.009(6) -0.034(6)

loop_
_atom_type_symbol
_atom_type_description
_atom_type_scat_dispersion_real
_atom_type_scat_dispersion_imag
_atom_type_scat_source
C C 0.0033 0.0016 'International Tables Vol C Tables 4.2.6.8 and 6.1.1.4'
H H 0.0000 0.0000 'International Tables Vol C Tables 4.2.6.8 and 6.1.1.4'
Ir Ir -1.4442 7.9887 'International Tables Vol C Tables 4.2.6.8 and 6.1.1.4'
O O 0.0106 0.0060 'International Tables Vol C Tables 4.2.6.8 and 6.1.1.4'
P P 0.1023 0.0942 'International Tables Vol C Tables 4.2.6.8 and 6.1.1.4'

loop_
_geom_angle_atom_site_label_1
_geom_angle_atom_site_label_2
_geom_angle_atom_site_label_3
_geom_angle
O1 C1 Ir01 177.9(2)
C3 C2 C7 118.5(2)
C3 C2 P1 119.59(18)
C7 C2 P1 121.89(19)
C2 C3 H3 119.5
C2 C3 C4 121.0(2)
C4 C3 H3 119.5
C3 C4 H4 119.9
C5 C4 C3 120.2(3)
C5 C4 H4 119.9
C4 C5 H5 120.3
C4 C5 C6 119.4(2)
C6 C5 H5 120.3
C5 C6 H6 119.8
C5 C6 C7 120.4(2)
C7 C6 H6 119.8
C2 C7 H7 119.7
C6 C7 C2 120.5(2)
C6 C7 H7 119.7
C9 C8 P1 116.78(18)
C13 C8 C9 118.7(2)
C13 C8 P1 124.52(18)
C8 C9 H9 119.8
C10 C9 C8 120.4(2)
C10 C9 H9 119.8
C9 C10 H10 119.8
C11 C10 C9 120.4(3)
C11 C10 H10 119.8
C10 C11 H11 120.1
C12 C11 C10 119.8(2)
C12 C11 H11 120.1
C11 C12 H12 119.7
C11 C12 C13 120.7(3)
C13 C12 H12 119.7
C8 C13 C12 120.0(3)
C8 C13 H13 120.0
C12 C13 H13 120.0
C15 C14 C19 118.9(2)
C15 C14 P1 117.83(19)
C19 C14 P1 122.84(18)
C14 C15 H15 119.7
C16 C15 C14 120.6(3)
C16 C15 H15 119.7
C15 C16 H16 119.9
C17 C16 C15 120.1(3)
C17 C16 H16 119.9
C16 C17 H17 120.0
C18 C17 C16 119.9(3)
C18 C17 H17 120.0
C17 C18 H18 119.8
C17 C18 C19 120.5(3)
C19 C18 H18 119.8
C14 C19 H19 120.0
C18 C19 C14 120.0(3)
C18 C19 H19 120.0
C21 C20 C25 118.7(2)
C21 C20 P2 117.42(19)
C25 C20 P2 123.92(19)
C20 C21 H21 119.6
C22 C21 C20 120.9(3)
C22 C21 H21 119.6
C21 C22 H22 120.0
C23 C22 C21 120.0(3)
C23 C22 H22 120.0
C22 C23 H23 120.1
C22 C23 C24 119.8(2)
C24 C23 H23 120.1
C23 C24 H24 119.8
C23 C24 C25 120.5(3)
C25 C24 H24 119.8
C20 C25 H25 120.0
C24 C25 C20 120.1(2)
C24 C25 H25 120.0
C27 C26 C31 118.3(2)
C27 C26 P2 122.82(19)
C31 C26 P2 118.85(18)
C26 C27 H27 119.4
C28 C27 C26 121.2(2)
C28 C27 H27 119.4
C27 C28 H28 120.0
C27 C28 C29 120.0(3)
C29 C28 H28 120.0
C28 C29 H29 120.1
C30 C29 C28 119.8(2)
C30 C29 H29 120.1
C29 C30 H30 119.9
C29 C30 C31 120.2(2)
C31 C30 H30 119.9
C26 C31 H31 119.8
C30 C31 C26 120.4(2)
C30 C31 H31 119.8
C33 C32 C37 119.0(2)
C33 C32 P2 124.0(2)
C37 C32 P2 116.96(18)
C32 C33 H33 119.9
C32 C33 C34 120.1(3)
C34 C33 H33 119.9
C33 C34 H34 119.9
C35 C34 C33 120.3(3)
C35 C34 H34 119.9
C34 C35 H35 120.0
C36 C35 C34 120.1(3)
C36 C35 H35 120.0
C35 C36 H36 120.0
C35 C36 C37 120.0(3)
C37 C36 H36 120.0
C32 C37 H37 119.7
C36 C37 C32 120.6(2)
C36 C37 H37 119.7
C39 C38 C43 118.2(2)
C39 C38 P3 117.96(18)
C43 C38 P3 123.82(19)
C38 C39 H39 119.4
C38 C39 C40 121.1(2)
C40 C39 H39 119.4
C39 C40 H40 120.1
C39 C40 C41 119.9(3)
C41 C40 H40 120.1
C40 C41 H41 120.1
C42 C41 C40 119.8(3)
C42 C41 H41 120.1
C41 C42 H42 120.0
C41 C42 C43 119.9(2)
C43 C42 H42 120.0
C38 C43 H43 119.5
C42 C43 C38 121.0(2)
C42 C43 H43 119.5
C45 C44 P3 118.28(18)
C49 C44 C45 118.5(2)
C49 C44 P3 123.2(2)
C44 C45 H45 119.8
C46 C45 C44 120.3(2)
C46 C45 H45 119.8
C45 C46 H46 119.9
C47 C46 C45 120.2(3)
C47 C46 H46 119.9
C46 C47 H47 120.1
C48 C47 C46 119.8(2)
C48 C47 H47 120.1
C47 C48 H48 119.8
C47 C48 C49 120.3(2)
C49 C48 H48 119.8
C44 C49 C48 120.8(2)
C44 C49 H49 119.6
C48 C49 H49 119.6
C51 C50 P3 121.2(2)
C55 C50 C51 118.4(2)
C55 C50 P3 120.40(18)
C50 C51 H51 119.7
C52 C51 C50 120.7(3)
C52 C51 H51 119.7
C51 C52 H52 119.9
C53 C52 C51 120.1(3)
C53 C52 H52 119.9
C52 C53 H53 120.1
C54 C53 C52 119.8(3)
C54 C53 H53 120.1
C53 C54 H54 120.0
C53 C54 C55 120.1(3)
C55 C54 H54 120.0
C50 C55 C54 121.0(2)
C50 C55 H55 119.5
C54 C55 H55 119.5
C1 Ir01 H 177.0(14)
C1 Ir01 P1 97.92(7)
C1 Ir01 P2 94.75(7)
C1 Ir01 P3 97.83(7)
P1 Ir01 H 84.9(14)
P2 Ir01 H 83.0(14)
P2 Ir01 P1 116.33(2)
P3 Ir01 H 81.6(14)
P3 Ir01 P1 118.51(2)
P3 Ir01 P2 120.97(2)
C2 P1 Ir01 119.18(8)
C8 P1 C2 97.62(10)
C8 P1 Ir01 118.94(7)
C14 P1 C2 102.58(10)
C14 P1 C8 104.15(10)
C14 P1 Ir01 111.92(8)
C20 P2 Ir01 117.98(8)
C26 P2 C20 100.64(10)
C26 P2 Ir01 118.60(8)
C32 P2 C20 101.81(11)
C32 P2 C26 101.16(11)
C32 P2 Ir01 113.90(8)
C38 P3 Ir01 118.44(8)
C44 P3 C38 99.64(10)
C44 P3 C50 101.49(11)
C44 P3 Ir01 116.69(7)
C50 P3 C38 101.06(11)
C50 P3 Ir01 116.53(8)
C57B C56B C61B 120.0
C57B C56B C62B 120.1(10)
C61B C56B C62B 119.9(10)
C56B C57B H57B 120.0
C56B C57B C58B 120.0
C58B C57B H57B 120.0
C57B C58B H58B 120.0
C59B C58B C57B 120.0
C59B C58B H58B 120.0
C58B C59B H59B 120.0
C58B C59B C60B 120.0
C60B C59B H59B 120.0
C59B C60B H60B 120.0
C61B C60B C59B 120.0
C61B C60B H60B 120.0
C56B C61B H61B 120.0
C60B C61B C56B 120.0
C60B C61B H61B 120.0
C59A C58A H58A 120.0
C59A C58A C57A 120.0
C57A C58A H58A 120.0
C58A C59A H59A 120.0
C60A C59A C58A 120.0
C60A C59A H59A 120.0
C59A C60A H60A 120.0
C59A C60A C61A 120.0
C61A C60A H60A 120.0
C60A C61A H61A 120.0
C56A C61A C60A 120.0
C56A C61A H61A 120.0
C61A C56A C62A 114.5(7)
C57A C56A C61A 120.0
C57A C56A C62A 125.5(7)
C58A C57A H57A 120.0
C56A C57A C58A 120.0
C56A C57A H57A 120.0
C56A C62A H62D 109.5
C56A C62A H62E 109.5
C56A C62A H62F 109.5
H62D C62A H62E 109.5
H62D C62A H62F 109.5
H62E C62A H62F 109.5
C56B C62B H62A 109.5
C56B C62B H62B 109.5
C56B C62B H62C 109.5
H62A C62B H62B 109.5
H62A C62B H62C 109.5
H62B C62B H62C 109.5

loop_
_geom_bond_atom_site_label_1
_geom_bond_atom_site_label_2
_geom_bond_distance
C1 Ir01 1.893(2)
C1 O1 1.153(3)
C2 C3 1.382(3)
C2 C7 1.400(3)
C2 P1 1.841(2)
C3 H3 0.9500
C3 C4 1.391(4)
C4 H4 0.9500
C4 C5 1.385(4)
C5 H5 0.9500
C5 C6 1.386(4)
C6 H6 0.9500
C6 C7 1.386(4)
C7 H7 0.9500
C8 C9 1.404(3)
C8 C13 1.396(3)
C8 P1 1.840(2)
C9 H9 0.9500
C9 C10 1.387(4)
C10 H10 0.9500
C10 C11 1.383(4)
C11 H11 0.9500
C11 C12 1.377(4)
C12 H12 0.9500
C12 C13 1.397(4)
C13 H13 0.9500
C14 C15 1.398(3)
C14 C19 1.398(3)
C14 P1 1.827(2)
C15 H15 0.9500
C15 C16 1.385(4)
C16 H16 0.9500
C16 C17 1.385(5)
C17 H17 0.9500
C17 C18 1.379(5)
C18 H18 0.9500
C18 C19 1.392(4)
C19 H19 0.9500
C20 C21 1.397(3)
C20 C25 1.398(3)
C20 P2 1.837(2)
C21 H21 0.9500
C21 C22 1.389(4)
C22 H22 0.9500
C22 C23 1.384(4)
C23 H23 0.9500
C23 C24 1.385(4)
C24 H24 0.9500
C24 C25 1.395(3)
C25 H25 0.9500
C26 C27 1.396(3)
C26 C31 1.404(3)
C26 P2 1.836(2)
C27 H27 0.9500
C27 C28 1.384(4)
C28 H28 0.9500
C28 C29 1.390(4)
C29 H29 0.9500
C29 C30 1.387(4)
C30 H30 0.9500
C30 C31 1.393(3)
C31 H31 0.9500
C32 C33 1.391(3)
C32 C37 1.395(3)
C32 P2 1.831(2)
C33 H33 0.9500
C33 C34 1.395(4)
C34 H34 0.9500
C34 C35 1.381(5)
C35 H35 0.9500
C35 C36 1.380(5)
C36 H36 0.9500
C36 C37 1.390(3)
C37 H37 0.9500
C38 C39 1.387(3)
C38 C43 1.398(3)
C38 P3 1.846(2)
C39 H39 0.9500
C39 C40 1.390(4)
C40 H40 0.9500
C40 C41 1.390(4)
C41 H41 0.9500
C41 C42 1.382(4)
C42 H42 0.9500
C42 C43 1.391(4)
C43 H43 0.9500
C44 C45 1.404(3)
C44 C49 1.394(3)
C44 P3 1.837(2)
C45 H45 0.9500
C45 C46 1.394(4)
C46 H46 0.9500
C46 C47 1.393(4)
C47 H47 0.9500
C47 C48 1.377(4)
C48 H48 0.9500
C48 C49 1.394(3)
C49 H49 0.9500
C50 C51 1.401(3)
C50 C55 1.386(3)
C50 P3 1.839(2)
C51 H51 0.9500
C51 C52 1.389(4)
C52 H52 0.9500
C52 C53 1.384(4)
C53 H53 0.9500
C53 C54 1.384(4)
C54 H54 0.9500
C54 C55 1.391(4)
C55 H55 0.9500
Ir01 H 1.50(4)
Ir01 P1 2.3102(6)
Ir01 P2 2.3023(6)
Ir01 P3 2.2996(6)
C56B C57B 1.3900
C56B C61B 1.3900
C56B C62B 1.490(16)
C57B H57B 0.9500
C57B C58B 1.3900
C58B H58B 0.9500
C58B C59B 1.3900
C59B H59B 0.9500
C59B C60B 1.3900
C60B H60B 0.9500
C60B C61B 1.3900
C61B H61B 0.9500
C58A H58A 0.9500
C58A C59A 1.3900
C58A C57A 1.3900
C59A H59A 0.9500
C59A C60A 1.3900
C60A H60A 0.9500
C60A C61A 1.3900
C61A H61A 0.9500
C61A C56A 1.3900
C56A C57A 1.3900
C56A C62A 1.516(10)
C57A H57A 0.9500
C62A H62D 0.9800
C62A H62E 0.9800
C62A H62F 0.9800
C62B H62A 0.9800
C62B H62B 0.9800
C62B H62C 0.9800

loop_
_geom_torsion_atom_site_label_1
_geom_torsion_atom_site_label_2
_geom_torsion_atom_site_label_3
_geom_torsion_atom_site_label_4
_geom_torsion
C2 C3 C4 C5 -0.4(5)
C3 C2 C7 C6 -1.7(3)
C3 C2 P1 C8 -136.8(2)
C3 C2 P1 C14 116.8(2)
C3 C2 P1 Ir01 -7.5(2)
C3 C4 C5 C6 -0.9(5)
C4 C5 C6 C7 0.8(4)
C5 C6 C7 C2 0.5(4)
C7 C2 C3 C4 1.6(4)
C7 C2 P1 C8 43.0(2)
C7 C2 P1 C14 -63.5(2)
C7 C2 P1 Ir01 172.29(15)
C8 C9 C10 C11 -0.7(4)
C9 C8 C13 C12 1.2(4)
C9 C8 P1 C2 69.6(2)
C9 C8 P1 C14 174.65(19)
C9 C8 P1 Ir01 -59.9(2)
C9 C10 C11 C12 1.0(4)
C10 C11 C12 C13 -0.1(4)
C11 C12 C13 C8 -1.0(4)
C13 C8 C9 C10 -0.3(4)
C13 C8 P1 C2 -110.2(2)
C13 C8 P1 C14 -5.1(2)
C13 C8 P1 Ir01 120.32(19)
C14 C15 C16 C17 -1.1(4)
C15 C14 C19 C18 1.2(4)
C15 C14 P1 C2 170.76(19)
C15 C14 P1 C8 69.4(2)
C15 C14 P1 Ir01 -60.3(2)
C15 C16 C17 C18 0.9(5)
C16 C17 C18 C19 0.4(5)
C17 C18 C19 C14 -1.4(5)
C19 C14 C15 C16 0.0(4)
C19 C14 P1 C2 -17.3(2)
C19 C14 P1 C8 -118.6(2)
C19 C14 P1 Ir01 111.63(19)
C20 C21 C22 C23 1.9(4)
C21 C20 C25 C24 -1.1(4)
C21 C20 P2 C26 179.20(19)
C21 C20 P2 C32 -76.9(2)
C21 C20 P2 Ir01 48.6(2)
C21 C22 C23 C24 -1.2(4)
C22 C23 C24 C25 -0.6(4)
C23 C24 C25 C20 1.7(4)
C25 C20 C21 C22 -0.7(4)
C25 C20 P2 C26 -0.1(2)
C25 C20 P2 C32 103.8(2)
C25 C20 P2 Ir01 -130.78(19)
C26 C27 C28 C29 1.8(4)
C27 C26 C31 C30 -0.4(4)
C27 C26 P2 C20 101.0(2)
C27 C26 P2 C32 -3.5(2)
C27 C26 P2 Ir01 -128.77(18)
C27 C28 C29 C30 -1.6(4)
C28 C29 C30 C31 0.5(4)
C29 C30 C31 C26 0.5(4)
C31 C26 C27 C28 -0.7(4)
C31 C26 P2 C20 -78.31(19)
C31 C26 P2 C32 177.25(18)
C31 C26 P2 Ir01 51.9(2)
C32 C33 C34 C35 0.9(5)
C33 C32 C37 C36 -0.7(4)
C33 C32 P2 C20 -11.1(3)
C33 C32 P2 C26 92.4(2)
C33 C32 P2 Ir01 -139.2(2)
C33 C34 C35 C36 -0.5(5)
C34 C35 C36 C37 -0.5(5)
C35 C36 C37 C32 1.1(4)
C37 C32 C33 C34 -0.3(4)
C37 C32 P2 C20 172.51(19)
C37 C32 P2 C26 -84.0(2)
C37 C32 P2 Ir01 44.4(2)
C38 C39 C40 C41 -0.2(4)
C39 C38 C43 C42 0.8(4)
C39 C38 P3 C44 -166.9(2)
C39 C38 P3 C50 89.2(2)
C39 C38 P3 Ir01 -39.3(2)
C39 C40 C41 C42 1.2(4)
C40 C41 C42 C43 -1.3(4)
C41 C42 C43 C38 0.2(4)
C43 C38 C39 C40 -0.9(4)
C43 C38 P3 C44 11.9(2)
C43 C38 P3 C50 -91.9(2)
C43 C38 P3 Ir01 139.5(2)
C44 C45 C46 C47 -1.4(5)
C45 C44 C49 C48 0.5(4)
C45 C44 P3 C38 65.3(2)
C45 C44 P3 C50 168.76(19)
C45 C44 P3 Ir01 -63.5(2)
C45 C46 C47 C48 0.9(5)
C46 C47 C48 C49 0.4(4)
C47 C48 C49 C44 -1.1(4)
C49 C44 C45 C46 0.7(4)
C49 C44 P3 C38 -114.8(2)
C49 C44 P3 C50 -11.4(2)
C49 C44 P3 Ir01 116.40(18)
C50 C51 C52 C53 0.3(5)
C51 C50 C55 C54 1.0(4)
C51 C50 P3 C38 30.3(2)
C51 C50 P3 C44 -72.0(2)
C51 C50 P3 Ir01 160.11(19)
C51 C52 C53 C54 -0.2(5)
C52 C53 C54 C55 0.6(5)
C53 C54 C55 C50 -1.0(4)
C55 C50 C51 C52 -0.7(4)
C55 C50 P3 C38 -151.7(2)
C55 C50 P3 C44 105.9(2)
C55 C50 P3 Ir01 -21.9(2)
P1 C2 C3 C4 -178.6(2)
P1 C2 C7 C6 178.59(18)
P1 C8 C9 C10 179.9(2)
P1 C8 C13 C12 -179.1(2)
P1 C14 C15 C16 172.3(2)
P1 C14 C19 C18 -170.7(2)
P2 C20 C21 C22 179.9(2)
P2 C20 C25 C24 178.3(2)
P2 C26 C27 C28 180.0(2)
P2 C26 C31 C30 178.89(19)
P2 C32 C33 C34 -176.6(2)
P2 C32 C37 C36 175.9(2)
P3 C38 C39 C40 178.1(2)
P3 C38 C43 C42 -178.0(2)
P3 C44 C45 C46 -179.4(2)
P3 C44 C49 C48 -179.37(19)
P3 C50 C51 C52 177.3(2)
P3 C50 C55 C54 -177.0(2)
C56B C57B C58B C59B 0.0
C57B C56B C61B C60B 0.0
C57B C58B C59B C60B 0.0
C58B C59B C60B C61B 0.0
C59B C60B C61B C56B 0.0
C61B C56B C57B C58B 0.0
C58A C59A C60A C61A 0.0
C59A C58A C57A C56A 0.0
C59A C60A C61A C56A 0.0
C60A C61A C56A C57A 0.0
C60A C61A C56A C62A 178.6(5)
C61A C56A C57A C58A 0.0
C57A C58A C59A C60A 0.0
C62A C56A C57A C58A -178.5(6)
C62B C56B C57B C58B 177.4(10)
C62B C56B C61B C60B -177.4(10)
